data_4321028
loop_
_publ_author_name
'Justin K. Brask'
'Tristram Chivers'
'Masood Parvez'

_publ_section_title
;
 Polylithiated Tetraaminosilanes: Synthesis and Characterization of
 (Et2O.Li)4[Si(Nnaph)4] and X-ray Structure of
 {THF.Li3[Si(NiPr)3(NHiPr)]}2
;
_journal_name_full 'Inorganic Chemistry'
_journal_page_first 2505
_journal_page_last 2508
_journal_paper_doi 10.1021/ic991238v
_journal_volume 39
_journal_year 2000
_chemical_compound_source 'synthesized by authors'
_chemical_formula_moiety 'C16 H37 Li3 N4 O Si '
_chemical_formula_sum 'C16 H37 Li3 N4 O Si'
_chemical_formula_weight 350.40
_space_group_IT_number 14
_symmetry_cell_setting monoclinic
_symmetry_Int_Tables_number 14
_symmetry_space_group_name_Hall '-P 2yn'
_symmetry_space_group_name_H-M 'P 1 21/n 1'
_audit_creation_date 1999-10-12
_audit_creation_method 'by teXsan v1.7'
_cell_angle_alpha 90
_cell_angle_beta 93.22(4)
_cell_angle_gamma 90
_cell_formula_units_Z 4
_cell_length_a 10.661(7)
_cell_length_b 16.964(5)
_cell_length_c 12.405(4)
_cell_measurement_reflns_used 16
_cell_measurement_temperature 170(1)
_cell_measurement_theta_max 13.3
_cell_measurement_theta_min 10.2
_cell_volume 2239.9(18)
_computing_cell_refinement 'MSC/AFC Diffractometer Control'
_computing_data_collection 'MSC/AFC Diffractometer Control'
_computing_data_reduction 'teXsan (MSC, 1995)'
_computing_publication_material 'teXsan (MSC, 1995)'
_computing_structure_refinement 'teXsan (MSC, 1995)'
_computing_structure_solution 'Direcdt methods'
_diffrn_ambient_temperature 170(1)
_diffrn_measurement_device 'Rigaku AFC6S'
_diffrn_measurement_method \w-2\q
_diffrn_orient_matrix_UB_11 0.01357
_diffrn_orient_matrix_UB_12 -0.00910
_diffrn_orient_matrix_UB_13 0.07945
_diffrn_orient_matrix_UB_21 0.05968
_diffrn_orient_matrix_UB_22 0.04548
_diffrn_orient_matrix_UB_23 0.00515
_diffrn_orient_matrix_UB_31 -0.07128
_diffrn_orient_matrix_UB_32 0.03639
_diffrn_orient_matrix_UB_33 0.01345
_diffrn_radiation_detector 'scintillation counter'
_diffrn_radiation_monochromator graphite
_diffrn_radiation_source 'X-ray tube'
_diffrn_radiation_type 'Mo K\a'
_diffrn_radiation_wavelength 0.7107
_diffrn_reflns_av_R_equivalents 0.05907
_diffrn_reflns_av_sigmaI/netI 0.170
_diffrn_reflns_limit_h_max 13
_diffrn_reflns_limit_h_min 0
_diffrn_reflns_limit_k_max 22
_diffrn_reflns_limit_k_min 0
_diffrn_reflns_limit_l_max 16
_diffrn_reflns_limit_l_min -16
_diffrn_reflns_number 5618
_diffrn_reflns_reduction_process 'Lp corrections applied'
_diffrn_reflns_theta_max 27.56
_diffrn_reflns_theta_min 2.59
_diffrn_standards_decay_% 0.93
_diffrn_standards_interval_count 200
_diffrn_standards_number 3
_exptl_absorpt_coefficient_mu 0.113
_exptl_absorpt_correction_T_max 1.000
_exptl_absorpt_correction_T_min 0.979
_exptl_absorpt_correction_type '\y scans (North,Phillips & Matthews, 1968)'
_exptl_crystal_colour colorless
_exptl_crystal_density_diffrn 1.039
_exptl_crystal_density_meas ?
_exptl_crystal_description block
_exptl_crystal_F_000 768.00
_exptl_crystal_size_max 0.65
_exptl_crystal_size_mid 0.60
_exptl_crystal_size_min 0.55
_refine_diff_density_max 0.28
_refine_diff_density_min -0.19
_refine_ls_extinction_method none
_refine_ls_goodness_of_fit_all 2.319
_refine_ls_goodness_of_fit_obs 2.319
_refine_ls_hydrogen_treatment noref
_refine_ls_matrix_type full
_refine_ls_number_constraints 0
_refine_ls_number_parameters 226
_refine_ls_number_reflns 1351
_refine_ls_number_restraints 0
_refine_ls_R_factor_all 0.0614
_refine_ls_R_factor_obs 0.0614
_refine_ls_shift/esd_max 0.0005
_refine_ls_shift/esd_mean 0.0000
_refine_ls_structure_factor_coef F
_refine_ls_weighting_details 'w = 1/[\s^2^(Fo) + 0.00010|Fo|^2^]'
_refine_ls_weighting_scheme calc
_refine_ls_wR_factor_all 0.0611
_refine_ls_wR_factor_obs 0.0611
_reflns_number_observed 1351
_reflns_number_total 5340
_reflns_observed_criterion >3.00\s(I)
_cod_data_source_file ic991238v.cif
_cod_data_source_block Justin-10
_cod_depositor_comments
;
The following automatic conversions were performed:

'_exptl_crystal_density_meas' value 'not measured' was changed to '?'
- the value is perceived as not measured.

Automatic conversion script
Id: cif_fix_values 3008 2015-01-20 13:52:24Z robertas 

The following automatic conversions were performed:

'_refine_ls_weighting_scheme' value 'w = 1/[\s^2^(Fo) +
0.00010|Fo|^2^]' was changed to 'calc'. New tag
'_refine_ls_weighting_details' was created. The value of the new tag
was set to 'w = 1/[\s^2^(Fo) + 0.00010|Fo|^2^]'.

Automatic conversion script
Id: cif_fix_values 3143 2015-03-26 13:38:13Z robertas 
;
_cod_original_cell_volume 2239.9(15)
_cod_original_sg_symbol_H-M 'P 21/n '
_cod_original_formula_sum 'C16 H37 Li3 N4 O Si '
_cod_database_code 4321028

loop_
_symmetry_equiv_pos_as_xyz
'   +x,   +y,   +z'
1/2-x,1/2+y,1/2-z
'   -x,   -y,   -z'
1/2+x,1/2-y,1/2+z

loop_
_atom_site_aniso_label
_atom_site_aniso_U_11
_atom_site_aniso_U_22
_atom_site_aniso_U_33
_atom_site_aniso_U_12
_atom_site_aniso_U_13
_atom_site_aniso_U_23
Si(1) 0.0487(13) 0.0417(13) 0.0375(11) 0.0046(13) 0.0063(10) -0.0039(13)
O(1) 0.109(5) 0.039(4) 0.095(5) 0.010(4) -0.010(4) -0.011(4)
N(1) 0.029(3) 0.039(4) 0.053(4) 0.007(3) 0.010(3) -0.006(3)
N(2) 0.058(4) 0.031(4) 0.045(4) 0.000(3) 0.006(3) 0.007(3)
N(3) 0.038(4) 0.045(4) 0.045(4) 0.000(3) -0.004(3) -0.008(3)
N(4) 0.092(5) 0.045(4) 0.053(4) 0.011(4) 0.019(4) -0.007(3)
C(1) 0.053(6) 0.048(5) 0.067(6) 0.004(4) 0.009(5) -0.001(4)
C(2) 0.055(6) 0.103(8) 0.108(8) 0.026(6) 0.005(5) 0.011(6)
C(3) 0.047(5) 0.091(7) 0.139(8) 0.003(6) 0.031(5) 0.014(7)
C(4) 0.169(11) 0.046(6) 0.059(6) 0.014(7) 0.043(7) 0.002(5)
C(5) 0.34(2) 0.086(9) 0.092(9) 0.081(11) -0.017(10) 0.032(7)
C(6) 0.263(16) 0.077(9) 0.173(12) -0.067(10) 0.124(11) -0.002(8)
C(7) 0.062(6) 0.065(7) 0.078(7) 0.006(5) -0.016(5) -0.041(5)
C(8) 0.090(7) 0.137(9) 0.099(7) 0.033(8) -0.048(6) -0.024(7)
C(9) 0.044(6) 0.097(8) 0.167(10) -0.033(6) -0.002(6) -0.047(7)
C(10) 0.155(10) 0.059(6) 0.058(6) 0.004(7) 0.031(7) -0.006(5)
C(11) 0.180(12) 0.152(11) 0.080(8) -0.067(10) 0.040(8) -0.068(8)
C(12) 0.161(11) 0.123(10) 0.085(8) 0.031(8) 0.054(8) -0.027(7)
C(13) 0.186(13) 0.095(9) 0.123(10) 0.038(9) -0.018(9) -0.022(8)
C(14) 0.191(16) 0.131(12) 0.219(17) 0.056(11) -0.061(12) -0.100(12)
C(15) 0.239(17) 0.076(9) 0.179(14) 0.070(10) -0.050(12) -0.041(9)
C(16) 0.292(18) 0.065(8) 0.205(14) 0.086(11) -0.123(13) -0.048(9)
Li(1) 0.052(9) 0.057(9) 0.062(9) -0.001(7) 0.002(7) -0.005(7)
Li(2) 0.037(7) 0.055(9) 0.064(9) 0.014(6) -0.005(6) -0.001(7)
Li(3) 0.061(9) 0.028(7) 0.085(11) 0.001(6) 0.002(8) 0.006(7)

loop_
_atom_site_label
_atom_site_fract_x
_atom_site_fract_y
_atom_site_fract_z
_atom_site_U_iso_or_equiv
_atom_site_occupancy
_atom_site_refinement_flags
_atom_site_thermal_displace_type
_atom_site_calc_flag
_atom_site_calc_attached_atom
Si(1) 0.4653(2) 0.02667(13) 0.66489(16) 0.0425(6) 1.000 . Uani d ?
O(1) 0.4771(6) 0.2550(3) 0.5515(5) 0.082(2) 1.000 . Uani d ?
N(1) 0.3530(5) 0.0648(3) 0.5733(4) 0.0403(18) 1.000 . Uani d ?
N(2) 0.4741(5) -0.0741(3) 0.6458(4) 0.0448(19) 1.000 . Uani d ?
N(3) 0.6034(5) 0.0669(3) 0.6195(4) 0.0428(18) 1.000 . Uani d ?
N(4) 0.4381(6) 0.0456(3) 0.7994(5) 0.063(2) 1.000 . Uani d ?
C(1) 0.2299(7) 0.0895(4) 0.6043(6) 0.056(3) 1.000 . Uani d ?
C(2) 0.1550(8) 0.1282(5) 0.5097(7) 0.089(4) 1.000 . Uani d ?
C(3) 0.1482(7) 0.0228(6) 0.6458(7) 0.091(3) 1.000 . Uani d ?
C(4) 0.4481(11) -0.1329(5) 0.7271(7) 0.090(4) 1.000 . Uani d ?
C(5) 0.5613(16) -0.1756(6) 0.7700(9) 0.174(6) 1.000 . Uani d ?
C(6) 0.3529(14) -0.1932(6) 0.6832(10) 0.167(6) 1.000 . Uani d ?
C(7) 0.7071(8) 0.0949(5) 0.6923(7) 0.069(3) 1.000 . Uani d ?
C(8) 0.7684(8) 0.0305(7) 0.7638(7) 0.111(4) 1.000 . Uani d ?
C(9) 0.8081(8) 0.1350(6) 0.6285(8) 0.103(4) 1.000 . Uani d ?
C(10) 0.4072(11) 0.1158(5) 0.8555(7) 0.089(4) 1.000 . Uani d ?
C(11) 0.5160(11) 0.1455(6) 0.9328(8) 0.136(5) 1.000 . Uani d ?
C(12) 0.2916(11) 0.1068(6) 0.9166(8) 0.121(5) 1.000 . Uani d ?
C(13) 0.5341(12) 0.2893(7) 0.6449(10) 0.136(5) 1.000 . Uani d ?
C(14) 0.4885(14) 0.3666(9) 0.6583(13) 0.183(7) 1.000 . Uani d ?
C(15) 0.4073(15) 0.3831(7) 0.5657(11) 0.167(7) 1.000 . Uani d ?
C(16) 0.3988(14) 0.3128(7) 0.5041(11) 0.193(7) 1.000 . Uani d ?
Li(1) 0.3416(11) -0.0543(7) 0.5314(10) 0.057(4) 1.000 . Uani d ?
Li(2) 0.6373(11) -0.0521(7) 0.5865(10) 0.053(4) 1.000 . Uani d ?
Li(3) 0.4869(12) 0.1383(7) 0.5267(11) 0.058(5) 1.000 . Uani d ?
H(1) 0.2414 0.1276 0.6602 0.067 1.000 . Uiso c ?
H(2) 0.2036 0.1692 0.4806 0.106 1.000 . Uiso c ?
H(3) 0.1356 0.0899 0.4555 0.106 1.000 . Uiso c ?
H(4) 0.0794 0.1496 0.5344 0.106 1.000 . Uiso c ?
H(5) 0.0717 0.0440 0.6689 0.109 1.000 . Uiso c ?
H(6) 0.1304 -0.0142 0.5895 0.109 1.000 . Uiso c ?
H(7) 0.1918 -0.0029 0.7048 0.109 1.000 . Uiso c ?
H(8) 0.4127 -0.1064 0.7857 0.108 1.000 . Uiso c ?
H(9) 0.5393 -0.2094 0.8271 0.209 1.000 . Uiso c ?
H(10) 0.5944 -0.2062 0.7141 0.209 1.000 . Uiso c ?
H(11) 0.6227 -0.1388 0.7964 0.209 1.000 . Uiso c ?
H(12) 0.2791 -0.1669 0.6561 0.200 1.000 . Uiso c ?
H(13) 0.3877 -0.2223 0.6267 0.200 1.000 . Uiso c ?
H(14) 0.3325 -0.2282 0.7395 0.200 1.000 . Uiso c ?
H(15) 0.6741 0.1334 0.7386 0.083 1.000 . Uiso c ?
H(16) 0.7058 0.0045 0.8022 0.133 1.000 . Uiso c ?
H(17) 0.8087 -0.0065 0.7200 0.133 1.000 . Uiso c ?
H(18) 0.8286 0.0536 0.8136 0.133 1.000 . Uiso c ?
H(19) 0.8731 0.1543 0.6770 0.124 1.000 . Uiso c ?
H(20) 0.8422 0.0980 0.5806 0.124 1.000 . Uiso c ?
H(21) 0.7718 0.1777 0.5881 0.124 1.000 . Uiso c ?
H(22) 0.3908 0.1557 0.8029 0.107 1.000 . Uiso c ?
H(23) 0.5277 0.1102 0.9919 0.164 1.000 . Uiso c ?
H(24) 0.5910 0.1482 0.8951 0.164 1.000 . Uiso c ?
H(25) 0.4962 0.1964 0.9588 0.164 1.000 . Uiso c ?
H(26) 0.2401 0.1521 0.9058 0.146 1.000 . Uiso c ?
H(27) 0.2466 0.0614 0.8916 0.146 1.000 . Uiso c ?
H(28) 0.3143 0.1012 0.9914 0.146 1.000 . Uiso c ?
H(29) 0.5158 0.2584 0.7059 0.163 1.000 . Uiso c ?
H(30) 0.6224 0.2910 0.6385 0.163 1.000 . Uiso c ?
H(31) 0.4432 0.3698 0.7220 0.220 1.000 . Uiso c ?
H(32) 0.5562 0.4030 0.6629 0.220 1.000 . Uiso c ?
H(33) 0.3266 0.3981 0.5871 0.201 1.000 . Uiso c ?
H(34) 0.4414 0.4243 0.5245 0.201 1.000 . Uiso c ?
H(35) 0.4235 0.3232 0.4331 0.231 1.000 . Uiso c ?
H(36) 0.3144 0.2944 0.5009 0.231 1.000 . Uiso c ?
H(37) 0.4453 0.0003 0.8443 0.076 1.000 . Uiso c ?

loop_
_atom_type_symbol
_atom_type_oxidation_number
_atom_type_number_in_cell
_atom_type_scat_dispersion_real
_atom_type_scat_dispersion_imag
_atom_type_scat_source
C 0 64 0.003 0.002
;International Tables for Crystallography
(1992, Vol. C, Tables 4.2.6.8 and 6.1.1.1)
;
H 0 148 0.000 0.000
;International Tables for Crystallography
(1992, Vol. C, Table 6.1.1.2)
;
N 0 16 0.006 0.003
;International Tables for Crystallography
(1992, Vol. C, Tables 4.2.6.8 and 6.1.1.1)
;
O 0 4 0.011 0.006
;International Tables for Crystallography
(1992, Vol. C, Tables 4.2.6.8 and 6.1.1.1)
;
Li 0 12 0.000 0.000
;International Tables for Crystallography
(1992, Vol. C, Tables 4.2.6.8 and 6.1.1.1)
;
Si 0 4 0.082 0.070
;International Tables for Crystallography
(1992, Vol. C, Tables 4.2.6.8 and 6.1.1.1)
;

loop_
_geom_angle_atom_site_label_1
_geom_angle_atom_site_label_2
_geom_angle_atom_site_label_3
_geom_angle
_geom_angle_site_symmetry_1
_geom_angle_site_symmetry_2
_geom_angle_site_symmetry_3
_geom_angle_publ_flag
N(1) Si(1) N(2) 108.7(3) . . . yes
N(1) Si(1) N(3) 101.9(3) . . . yes
N(1) Si(1) N(4) 114.5(3) . . . yes
N(2) Si(1) N(3) 106.8(3) . . . yes
N(2) Si(1) N(4) 109.1(3) . . . yes
N(3) Si(1) N(4) 115.2(3) . . . yes
C(13) O(1) C(16) 106.2(7) . . . yes
C(13) O(1) Li(3) 120.7(7) . . . yes
C(16) O(1) Li(3) 131.5(8) . . . yes
Si(1) N(1) C(1) 122.5(5) . . . yes
Si(1) N(1) Li(1) 80.3(4) . . . yes
Si(1) N(1) Li(2) 122.6(4) . . 3_656 yes
Si(1) N(1) Li(3) 86.8(4) . . . yes
C(1) N(1) Li(1) 107.8(5) . . . yes
C(1) N(1) Li(2) 113.1(5) . . 3_656 yes
C(1) N(1) Li(3) 124.4(6) . . . yes
Li(1) N(1) Li(2) 69.8(5) . . 3_656 yes
Li(1) N(1) Li(3) 124.3(6) . . . yes
Li(2) N(1) Li(3) 72.8(5) 3_656 . . yes
Si(1) N(2) C(4) 124.6(5) . . . yes
Si(1) N(2) Li(1) 83.6(4) . . . yes
Si(1) N(2) Li(2) 85.4(4) . . . yes
C(4) N(2) Li(1) 117.3(7) . . . yes
C(4) N(2) Li(2) 126.7(7) . . . yes
Li(1) N(2) Li(2) 108.2(6) . . . yes
Si(1) N(3) C(7) 123.2(5) . . . yes
Si(1) N(3) Li(1) 123.8(5) . . 3_656 yes
Si(1) N(3) Li(2) 81.0(4) . . . yes
Si(1) N(3) Li(3) 85.2(4) . . . yes
C(7) N(3) Li(1) 111.1(6) . . 3_656 yes
C(7) N(3) Li(2) 107.5(5) . . . yes
C(7) N(3) Li(3) 124.7(6) . . . yes
Li(1) N(3) Li(2) 69.6(5) 3_656 . . yes
Li(1) N(3) Li(3) 74.8(5) 3_656 . . yes
Li(2) N(3) Li(3) 124.5(5) . . . yes
Si(1) N(4) C(10) 132.7(5) . . . yes
Si(1) N(4) H(37) 113.7 . . . no
C(10) N(4) H(37) 113.7 . . . no
N(1) C(1) C(2) 111.2(6) . . . yes
N(1) C(1) C(3) 114.5(6) . . . yes
N(1) C(1) H(1) 108.0 . . . no
C(2) C(1) C(3) 107.0(7) . . . yes
C(2) C(1) H(1) 108.0 . . . no
C(3) C(1) H(1) 108.0 . . . no
C(1) C(2) H(2) 109.5 . . . no
C(1) C(2) H(3) 109.5 . . . no
C(1) C(2) H(4) 109.5 . . . no
H(2) C(2) H(3) 109.5 . . . no
H(2) C(2) H(4) 109.5 . . . no
H(3) C(2) H(4) 109.5 . . . no
C(1) C(3) H(5) 109.5 . . . no
C(1) C(3) H(6) 109.5 . . . no
C(1) C(3) H(7) 109.5 . . . no
H(5) C(3) H(6) 109.5 . . . no
H(5) C(3) H(7) 109.5 . . . no
H(6) C(3) H(7) 109.5 . . . no
N(2) C(4) C(5) 113.7(10) . . . yes
N(2) C(4) C(6) 111.3(9) . . . yes
N(2) C(4) H(8) 107.8 . . . no
C(5) C(4) C(6) 108.2(9) . . . yes
C(5) C(4) H(8) 107.8 . . . no
C(6) C(4) H(8) 107.8 . . . no
C(4) C(5) H(9) 109.5 . . . no
C(4) C(5) H(10) 109.5 . . . no
C(4) C(5) H(11) 109.5 . . . no
H(9) C(5) H(10) 109.5 . . . no
H(9) C(5) H(11) 109.5 . . . no
H(10) C(5) H(11) 109.5 . . . no
C(4) C(6) H(12) 109.5 . . . no
C(4) C(6) H(13) 109.5 . . . no
C(4) C(6) H(14) 109.5 . . . no
H(12) C(6) H(13) 109.5 . . . no
H(12) C(6) H(14) 109.5 . . . no
H(13) C(6) H(14) 109.5 . . . no
N(3) C(7) C(8) 114.1(7) . . . yes
N(3) C(7) C(9) 110.6(7) . . . yes
N(3) C(7) H(15) 107.6 . . . no
C(8) C(7) C(9) 109.1(7) . . . yes
C(8) C(7) H(15) 107.6 . . . no
C(9) C(7) H(15) 107.6 . . . no
C(7) C(8) H(16) 109.5 . . . no
C(7) C(8) H(17) 109.5 . . . no
C(7) C(8) H(18) 109.5 . . . no
H(16) C(8) H(17) 109.5 . . . no
H(16) C(8) H(18) 109.5 . . . no
H(17) C(8) H(18) 109.5 . . . no
C(7) C(9) H(19) 109.5 . . . no
C(7) C(9) H(20) 109.5 . . . no
C(7) C(9) H(21) 109.5 . . . no
H(19) C(9) H(20) 109.5 . . . no
H(19) C(9) H(21) 109.5 . . . no
H(20) C(9) H(21) 109.5 . . . no
N(4) C(10) C(11) 112.9(9) . . . yes
N(4) C(10) C(12) 112.5(8) . . . yes
N(4) C(10) H(22) 107.3 . . . no
C(11) C(10) C(12) 109.4(8) . . . yes
C(11) C(10) H(22) 107.3 . . . no
C(12) C(10) H(22) 107.3 . . . no
C(10) C(11) H(23) 109.5 . . . no
C(10) C(11) H(24) 109.5 . . . no
C(10) C(11) H(25) 109.5 . . . no
H(23) C(11) H(24) 109.5 . . . no
H(23) C(11) H(25) 109.5 . . . no
H(24) C(11) H(25) 109.5 . . . no
C(10) C(12) H(26) 109.5 . . . no
C(10) C(12) H(27) 109.5 . . . no
C(10) C(12) H(28) 109.5 . . . no
H(26) C(12) H(27) 109.5 . . . no
H(26) C(12) H(28) 109.5 . . . no
H(27) C(12) H(28) 109.5 . . . no
O(1) C(13) C(14) 110.2(11) . . . yes
O(1) C(13) H(29) 109.3 . . . no
O(1) C(13) H(30) 109.3 . . . no
C(14) C(13) H(29) 109.3 . . . no
C(14) C(13) H(30) 109.3 . . . no
H(29) C(13) H(30) 109.5 . . . no
C(13) C(14) C(15) 106.5(11) . . . yes
C(13) C(14) H(31) 110.2 . . . no
C(13) C(14) H(32) 110.2 . . . no
C(15) C(14) H(31) 110.2 . . . no
C(15) C(14) H(32) 110.2 . . . no
H(31) C(14) H(32) 109.5 . . . no
C(14) C(15) C(16) 106.7(10) . . . yes
C(14) C(15) H(33) 110.2 . . . no
C(14) C(15) H(34) 110.1 . . . no
C(16) C(15) H(33) 110.2 . . . no
C(16) C(15) H(34) 110.2 . . . no
H(33) C(15) H(34) 109.5 . . . no
O(1) C(16) C(15) 110.2(10) . . . yes
O(1) C(16) H(35) 109.3 . . . no
O(1) C(16) H(36) 109.3 . . . no
C(15) C(16) H(35) 109.3 . . . no
C(15) C(16) H(36) 109.3 . . . no
H(35) C(16) H(36) 109.5 . . . no
N(1) Li(1) N(2) 87.5(5) . . . yes
N(1) Li(1) N(3) 108.7(6) . . 3_656 yes
N(1) Li(1) Li(2) 53.4(4) . . 3_656 yes
N(2) Li(1) N(3) 114.7(6) . . 3_656 yes
N(2) Li(1) Li(2) 119.3(7) . . 3_656 yes
N(3) Li(1) Li(2) 57.0(5) 3_656 . 3_656 yes
N(1) Li(2) N(2) 116.5(6) 3_656 . . yes
N(1) Li(2) N(3) 108.4(6) 3_656 . . yes
N(1) Li(2) Li(1) 56.8(5) 3_656 . 3_656 yes
N(1) Li(2) Li(3) 53.7(5) 3_656 . 3_656 yes
N(2) Li(2) N(3) 86.8(5) . . . yes
N(2) Li(2) Li(1) 119.9(6) . . 3_656 yes
N(2) Li(2) Li(3) 68.2(5) . . 3_656 yes
N(3) Li(2) Li(1) 53.3(4) . . 3_656 yes
N(3) Li(2) Li(3) 127.7(6) . . 3_656 yes
Li(1) Li(2) Li(3) 100.1(6) 3_656 . 3_656 yes
O(1) Li(3) N(1) 121.7(7) . . . yes
O(1) Li(3) N(3) 122.3(7) . . . yes
O(1) Li(3) Li(2) 131.7(7) . . 3_656 yes
N(1) Li(3) N(3) 83.6(5) . . . yes
N(1) Li(3) Li(2) 53.5(4) . . 3_656 yes
N(3) Li(3) Li(2) 105.6(6) . . 3_656 yes

loop_
_geom_bond_atom_site_label_1
_geom_bond_atom_site_label_2
_geom_bond_distance
_geom_bond_site_symmetry_1
_geom_bond_site_symmetry_2
_geom_bond_publ_flag
Si(1) N(1) 1.729(5) . . yes
Si(1) N(2) 1.728(5) . . yes
Si(1) N(3) 1.745(6) . . yes
Si(1) N(4) 1.739(6) . . yes
O(1) C(13) 1.403(11) . . yes
O(1) C(16) 1.396(11) . . yes
O(1) Li(3) 2.007(13) . . yes
N(1) C(1) 1.451(8) . . yes
N(1) Li(1) 2.087(13) . . yes
N(1) Li(2) 2.001(13) . 3_656 yes
N(1) Li(3) 2.005(13) . . yes
N(2) C(4) 1.457(9) . . yes
N(2) Li(1) 1.974(13) . . yes
N(2) Li(2) 1.962(13) . . yes
N(3) C(7) 1.467(8) . . yes
N(3) Li(1) 2.003(13) . 3_656 yes
N(3) Li(2) 2.095(13) . . yes
N(3) Li(3) 2.043(13) . . yes
N(4) C(10) 1.428(9) . . yes
N(4) H(37) 0.95 . . no
C(1) C(2) 1.529(10) . . yes
C(1) C(3) 1.536(10) . . yes
C(1) H(1) 0.95 . . no
C(2) H(2) 0.95 . . no
C(2) H(3) 0.95 . . no
C(2) H(4) 0.95 . . no
C(3) H(5) 0.95 . . no
C(3) H(6) 0.95 . . no
C(3) H(7) 0.95 . . no
C(4) C(5) 1.481(15) . . yes
C(4) C(6) 1.521(14) . . yes
C(4) H(8) 0.95 . . no
C(5) H(9) 0.95 . . no
C(5) H(10) 0.95 . . no
C(5) H(11) 0.95 . . no
C(6) H(12) 0.95 . . no
C(6) H(13) 0.95 . . no
C(6) H(14) 0.95 . . no
C(7) C(8) 1.529(11) . . yes
C(7) C(9) 1.532(11) . . yes
C(7) H(15) 0.95 . . no
C(8) H(16) 0.95 . . no
C(8) H(17) 0.95 . . no
C(8) H(18) 0.95 . . no
C(9) H(19) 0.95 . . no
C(9) H(20) 0.95 . . no
C(9) H(21) 0.95 . . no
C(10) C(11) 1.547(13) . . yes
C(10) C(12) 1.491(12) . . yes
C(10) H(22) 0.95 . . no
C(11) H(23) 0.95 . . no
C(11) H(24) 0.95 . . no
C(11) H(25) 0.95 . . no
C(12) H(26) 0.95 . . no
C(12) H(27) 0.95 . . no
C(12) H(28) 0.95 . . no
C(13) C(14) 1.412(14) . . yes
C(13) H(29) 0.95 . . no
C(13) H(30) 0.95 . . no
C(14) C(15) 1.427(15) . . yes
C(14) H(31) 0.95 . . no
C(14) H(32) 0.95 . . no
C(15) C(16) 1.416(13) . . yes
C(15) H(33) 0.95 . . no
C(15) H(34) 0.95 . . no
C(16) H(35) 0.95 . . no
C(16) H(36) 0.95 . . no
Li(1) Li(2) 2.341(17) . 3_656 yes
Li(2) Li(3) 2.378(17) . 3_656 yes

loop_
_geom_torsion_atom_site_label_1
_geom_torsion_atom_site_label_2
_geom_torsion_atom_site_label_3
_geom_torsion_atom_site_label_4
_geom_torsion_site_symmetry_1
_geom_torsion_site_symmetry_2
_geom_torsion_site_symmetry_3
_geom_torsion_site_symmetry_4
_geom_torsion
_geom_torsion_publ_flag
Si(1) N(1) C(1) C(2) . . . . 174.3(5) no
Si(1) N(1) C(1) C(3) . . . . -64.2(8) no
Si(1) N(1) Li(1) N(2) . . . . -0.1(4) no
Si(1) N(1) Li(1) N(3) . . . 3_656 -115.4(5) no
Si(1) N(1) Li(1) Li(2) . . . 3_656 -130.2(5) no
Si(1) N(1) Li(2) N(2) . . 3_656 3_656 -46.5(8) no
Si(1) N(1) Li(2) N(3) . . 3_656 3_656 49.2(7) no
Si(1) N(1) Li(2) Li(1) . . 3_656 . 63.3(6) no
Si(1) N(1) Li(2) Li(3) . . 3_656 . -74.5(5) no
Si(1) N(1) Li(3) O(1) . . . . -113.4(7) no
Si(1) N(1) Li(3) N(3) . . . . 10.8(4) no
Si(1) N(1) Li(3) Li(2) . . . 3_656 125.6(4) no
Si(1) N(2) C(4) C(5) . . . . -109.9(8) no
Si(1) N(2) C(4) C(6) . . . . 127.7(8) no
Si(1) N(2) Li(1) N(1) . . . . 0.1(4) no
Si(1) N(2) Li(1) N(3) . . . 3_656 109.5(6) no
Si(1) N(2) Li(1) Li(2) . . . 3_656 44.9(7) no
Si(1) N(2) Li(2) N(1) . . . 3_656 -108.6(6) no
Si(1) N(2) Li(2) N(3) . . . . 0.4(4) no
Si(1) N(2) Li(2) Li(1) . . . 3_656 -43.3(7) no
Si(1) N(2) Li(2) Li(3) . . . 3_656 -132.6(4) no
Si(1) N(3) C(7) C(8) . . . . 62.7(8) no
Si(1) N(3) C(7) C(9) . . . . -173.8(5) no
Si(1) N(3) Li(1) N(1) . . 3_656 3_656 -49.2(8) no
Si(1) N(3) Li(1) N(2) . . 3_656 3_656 46.8(8) no
Si(1) N(3) Li(1) Li(2) . . 3_656 . -63.3(5) no
Si(1) N(3) Li(2) N(1) . . . 3_656 116.5(5) no
Si(1) N(3) Li(2) N(2) . . . . -0.4(4) no
Si(1) N(3) Li(2) Li(1) . . . 3_656 131.2(5) no
Si(1) N(3) Li(2) Li(3) . . . 3_656 58.7(8) no
Si(1) N(3) Li(3) O(1) . . . . 113.0(8) no
Si(1) N(3) Li(3) N(1) . . . . -10.7(4) no
Si(1) N(3) Li(3) Li(2) . . . 3_656 -60.0(6) no
Si(1) N(4) C(10) C(11) . . . . -110.0(9) no
Si(1) N(4) C(10) C(12) . . . . 125.7(8) no
O(1) C(13) C(14) C(15) . . . . -4.4(19) no
O(1) C(16) C(15) C(14) . . . . -3.5(20) no
O(1) Li(3) N(1) C(1) . . . . 14.5(11) no
O(1) Li(3) N(1) Li(1) . . . . 170.7(7) no
O(1) Li(3) N(1) Li(2) . . . 3_656 121.0(8) no
O(1) Li(3) N(3) C(7) . . . . -14.7(11) no
O(1) Li(3) N(3) Li(1) . . . 3_656 -120.1(9) no
O(1) Li(3) N(3) Li(2) . . . . -171.4(7) no
O(1) Li(3) Li(2) N(1) . . 3_656 . -102.5(10) no
O(1) Li(3) Li(2) N(2) . . 3_656 3_656 104.4(9) no
O(1) Li(3) Li(2) N(3) . . 3_656 3_656 171.7(8) no
O(1) Li(3) Li(2) Li(1) . . 3_656 . -137.3(9) no
N(1) Si(1) N(2) C(4) . . . . -119.0(7) no
N(1) Si(1) N(2) Li(1) . . . . -0.1(5) no
N(1) Si(1) N(2) Li(2) . . . . 108.8(4) no
N(1) Si(1) N(3) C(7) . . . . 141.5(5) no
N(1) Si(1) N(3) Li(1) . . . 3_656 -55.4(6) no
N(1) Si(1) N(3) Li(2) . . . . -113.4(4) no
N(1) Si(1) N(3) Li(3) . . . . 12.7(4) no
N(1) Si(1) N(4) C(10) . . . . -48.6(9) no
N(1) Li(1) N(2) C(4) . . . . 125.9(6) no
N(1) Li(1) N(2) Li(2) . . . . -82.9(6) no
N(1) Li(1) N(3) C(7) . . 3_656 3_656 -115.6(7) no
N(1) Li(1) N(3) Li(2) . . 3_656 3_656 -14.1(5) no
N(1) Li(1) N(3) Li(3) . . 3_656 3_656 122.6(7) no
N(1) Li(1) Li(2) N(2) . . 3_656 3_656 103.9(7) no
N(1) Li(1) Li(2) N(3) . . 3_656 3_656 163.2(6) no
N(1) Li(1) Li(2) Li(3) . . 3_656 . 33.3(5) no
N(1) Li(2) N(2) C(4) . 3_656 3_656 3_656 -120.8(8) no
N(1) Li(2) N(2) Li(1) . 3_656 3_656 3_656 26.9(8) no
N(1) Li(2) N(3) C(7) . 3_656 3_656 3_656 121.4(6) no
N(1) Li(2) N(3) Li(1) . 3_656 3_656 . 14.7(5) no
N(1) Li(2) N(3) Li(3) . 3_656 3_656 3_656 -38.7(9) no
N(1) Li(2) Li(1) N(2) . 3_656 . . -61.3(6) no
N(1) Li(2) Li(1) N(3) . 3_656 . 3_656 -163.2(6) no
N(1) Li(2) Li(3) N(3) . 3_656 . . 69.5(6) no
N(1) Li(3) O(1) C(13) . . . . 92.7(11) no
N(1) Li(3) O(1) C(16) . . . . -70.9(14) no
N(1) Li(3) N(3) C(7) . . . . -138.4(6) no
N(1) Li(3) N(3) Li(1) . . . 3_656 116.2(6) no
N(1) Li(3) N(3) Li(2) . . . . 64.9(7) no
N(1) Li(3) Li(2) N(2) . . 3_656 3_656 -153.1(6) no
N(1) Li(3) Li(2) N(3) . . 3_656 3_656 -85.8(8) no
N(1) Li(3) Li(2) Li(1) . . 3_656 . -34.8(5) no
N(2) Si(1) N(1) C(1) . . . . 105.1(5) no
N(2) Si(1) N(1) Li(1) . . . . 0.1(4) no
N(2) Si(1) N(1) Li(2) . . . 3_656 -58.2(6) no
N(2) Si(1) N(1) Li(3) . . . . -125.4(4) no
N(2) Si(1) N(3) C(7) . . . . -104.5(6) no
N(2) Si(1) N(3) Li(1) . . . 3_656 58.5(6) no
N(2) Si(1) N(3) Li(2) . . . . 0.5(4) no
N(2) Si(1) N(3) Li(3) . . . . 126.6(4) no
N(2) Si(1) N(4) C(10) . . . . -170.6(8) no
N(2) Li(1) N(1) C(1) . . . . -121.3(6) no
N(2) Li(1) N(1) Li(2) . . . 3_656 130.1(6) no
N(2) Li(1) N(1) Li(3) . . . . 79.2(7) no
N(2) Li(1) N(3) C(7) . . 3_656 3_656 148.4(6) no
N(2) Li(1) N(3) Li(2) . . 3_656 3_656 -110.1(7) no
N(2) Li(1) N(3) Li(3) . . 3_656 3_656 26.6(6) no
N(2) Li(1) Li(2) N(3) . . 3_656 3_656 102.0(7) no
N(2) Li(1) Li(2) Li(3) . . 3_656 . -28.0(9) no
N(2) Li(2) N(1) C(1) . . 3_656 3_656 -148.8(6) no
N(2) Li(2) N(1) Li(1) . . 3_656 3_656 109.9(7) no
N(2) Li(2) N(1) Li(3) . . 3_656 3_656 -28.0(7) no
N(2) Li(2) N(3) C(7) . . . . 121.7(6) no
N(2) Li(2) N(3) Li(1) . . . 3_656 -131.7(6) no
N(2) Li(2) N(3) Li(3) . . . . -78.2(7) no
N(2) Li(2) Li(1) N(3) . . 3_656 . 59.4(7) no
N(2) Li(2) Li(3) N(3) . . 3_656 3_656 83.6(6) no
N(3) Si(1) N(1) C(1) . . . . -142.4(5) no
N(3) Si(1) N(1) Li(1) . . . . 112.7(4) no
N(3) Si(1) N(1) Li(2) . . . 3_656 54.4(6) no
N(3) Si(1) N(1) Li(3) . . . . -12.9(5) no
N(3) Si(1) N(2) C(4) . . . . 131.7(7) no
N(3) Si(1) N(2) Li(1) . . . . -109.4(4) no
N(3) Si(1) N(2) Li(2) . . . . -0.5(5) no
N(3) Si(1) N(4) C(10) . . . . 69.2(9) no
N(3) Li(1) N(1) C(1) . 3_656 3_656 3_656 -123.5(6) no
N(3) Li(1) N(1) Li(2) . 3_656 3_656 . -14.8(5) no
N(3) Li(1) N(1) Li(3) . 3_656 3_656 3_656 36.1(9) no
N(3) Li(1) N(2) C(4) . 3_656 3_656 3_656 124.7(7) no
N(3) Li(1) N(2) Li(2) . 3_656 3_656 3_656 -26.5(8) no
N(3) Li(1) Li(2) Li(3) . 3_656 . 3_656 129.9(6) no
N(3) Li(2) N(1) C(1) . . 3_656 3_656 115.5(6) no
N(3) Li(2) N(1) Li(1) . . 3_656 3_656 14.1(5) no
N(3) Li(2) N(1) Li(3) . . 3_656 3_656 -123.8(6) no
N(3) Li(2) N(2) C(4) . . . . -130.2(7) no
N(3) Li(2) N(2) Li(1) . . . . 82.1(6) no
N(3) Li(3) O(1) C(13) . . . . -10.9(12) no
N(3) Li(3) O(1) C(16) . . . . -174.5(11) no
N(3) Li(3) N(1) C(1) . . . . 138.7(6) no
N(3) Li(3) N(1) Li(1) . . . . -65.1(7) no
N(3) Li(3) N(1) Li(2) . . . 3_656 -114.8(5) no
N(3) Li(3) Li(2) Li(1) . . 3_656 . 34.8(8) no
N(4) Si(1) N(1) C(1) . . . . -17.2(6) no
N(4) Si(1) N(1) Li(1) . . . . -122.2(4) no
N(4) Si(1) N(1) Li(2) . . . 3_656 179.5(5) no
N(4) Si(1) N(1) Li(3) . . . . 112.3(5) no
N(4) Si(1) N(2) C(4) . . . . 6.5(8) no
N(4) Si(1) N(2) Li(1) . . . . 125.4(4) no
N(4) Si(1) N(2) Li(2) . . . . -125.7(5) no
N(4) Si(1) N(3) C(7) . . . . 16.8(6) no
N(4) Si(1) N(3) Li(1) . . . 3_656 179.9(5) no
N(4) Si(1) N(3) Li(2) . . . . 121.9(4) no
N(4) Si(1) N(3) Li(3) . . . . -112.0(5) no
C(1) N(1) Li(1) Li(2) . . . 3_656 108.7(6) no
C(1) N(1) Li(2) Li(1) . . 3_656 . -101.4(6) no
C(1) N(1) Li(2) Li(3) . . 3_656 . 120.8(6) no
C(1) N(1) Li(3) Li(2) . . . 3_656 -106.6(7) no
C(2) C(1) N(1) Li(1) . . . . -96.0(7) no
C(2) C(1) N(1) Li(2) . . . 3_656 -20.9(9) no
C(2) C(1) N(1) Li(3) . . . . 63.5(9) no
C(3) C(1) N(1) Li(1) . . . . 25.4(9) no
C(3) C(1) N(1) Li(2) . . . 3_656 100.5(8) no
C(3) C(1) N(1) Li(3) . . . . -175.1(7) no
C(4) N(2) Li(1) Li(2) . . . 3_656 170.7(7) no
C(4) N(2) Li(2) Li(1) . . . 3_656 -173.9(7) no
C(4) N(2) Li(2) Li(3) . . . 3_656 96.8(7) no
C(5) C(4) N(2) Li(1) . . . . 148.4(8) no
C(5) C(4) N(2) Li(2) . . . . 3.2(12) no
C(6) C(4) N(2) Li(1) . . . . 25.9(11) no
C(6) C(4) N(2) Li(2) . . . . -119.3(10) no
C(7) N(3) Li(1) Li(2) . . 3_656 . 101.5(6) no
C(7) N(3) Li(2) Li(1) . . . 3_656 -106.6(6) no
C(7) N(3) Li(2) Li(3) . . . 3_656 -179.2(8) no
C(7) N(3) Li(3) Li(2) . . . 3_656 172.3(6) no
C(8) C(7) N(3) Li(1) . . . 3_656 -102.2(8) no
C(8) C(7) N(3) Li(2) . . . . -27.9(9) no
C(8) C(7) N(3) Li(3) . . . . 172.1(7) no
C(9) C(7) N(3) Li(1) . . . 3_656 21.3(9) no
C(9) C(7) N(3) Li(2) . . . . 95.6(7) no
C(9) C(7) N(3) Li(3) . . . . -64.4(9) no
C(13) O(1) C(16) C(15) . . . . 0.8(17) no
C(13) O(1) Li(3) Li(2) . . . 3_656 160.0(10) no
C(13) C(14) C(15) C(16) . . . . 4.7(21) no
C(14) C(13) O(1) C(16) . . . . 2.3(16) no
C(14) C(13) O(1) Li(3) . . . . -165.0(11) no
C(15) C(16) O(1) Li(3) . . . . 166.1(10) no
C(16) O(1) Li(3) Li(2) . . . 3_656 -3.6(17) no
Li(1) N(1) Li(2) Li(3) . . 3_656 . -137.9(6) no
Li(1) N(1) Li(3) Li(2) . . . 3_656 49.6(7) no
Li(1) N(2) Li(2) Li(3) . . . 3_656 -50.9(6) no
Li(1) N(3) Li(2) Li(3) . 3_656 3_656 . 72.6(8) no
Li(1) N(3) Li(3) Li(2) . 3_656 3_656 . -66.9(6) no
Li(1) Li(2) N(1) Li(3) . 3_656 . . 137.9(6) no
Li(1) Li(2) N(3) Li(3) . 3_656 3_656 3_656 -53.5(7) no
Li(2) Li(1) N(1) Li(3) . 3_656 3_656 3_656 50.9(7) no
Li(2) Li(1) N(3) Li(3) . 3_656 . . -136.7(6) no
